data_2016182
loop_
_publ_author_name
'Fu, Zhongwu'
'Gao, Shaokang'
'Liu, Shixiong'

_publ_contact_author_address
;
Department of Chemistry
Fuzhou University
Fuzhou 350002
P.R.China
;
_publ_contact_author_email gaosk@fzu.edu.cn
_publ_contact_author_fax '86 591 22866330'
_publ_contact_author_name 'Professor Gao Shaokang'
_publ_contact_author_phone '86 591 22866330'
_publ_section_title
;
 Tetraaquabis(2-methoxybenzaldehyde isonicotinoylhydrazone)cadmium(II)
 dinitrate
;
_journal_coeditor_code BM3034
_journal_date_accepted 2007-09-08
_journal_date_recd_electronic 2007-07-30
_journal_issue 10
_journal_name_full 'Acta Crystallographica Section C'
_journal_page_first m459
_journal_page_last m461
_journal_paper_category FM
_journal_paper_doi 10.1107/S0108270107044010
_journal_volume 63
_journal_year 2007
_chemical_formula_iupac '[Cd (C14 H13 N3 O2)2 (H2 O)4] (N O3)2'
_chemical_formula_moiety 'C28 H34 Cd N6 O8 2+, 2(N O3 -) '
_chemical_formula_sum 'C28 H34 Cd N8 O14'
_chemical_formula_weight 819.03
_chemical_name_systematic
;
Tetraaqua-bis(2-methoxybenzaldehyde isonicotinoylhydrazonato)-
    cadmium(II) dinitrate
;
_space_group_IT_number 14
_symmetry_cell_setting monoclinic
_symmetry_space_group_name_Hall '-P 2yn'
_symmetry_space_group_name_H-M 'P 1 21/n 1'
_atom_sites_solution_hydrogens geom
_atom_sites_solution_primary direct
_atom_sites_solution_secondary difmap
_audit_creation_method SHELXL-97
_cell_angle_alpha 90.00
_cell_angle_beta 98.26(2)
_cell_angle_gamma 90.00
_cell_formula_units_Z 2
_cell_length_a 8.062(5)
_cell_length_b 17.955(8)
_cell_length_c 11.853(6)
_cell_measurement_reflns_used 16376
_cell_measurement_temperature 293(2)
_cell_measurement_theta_max 27.48
_cell_measurement_theta_min 3.09
_cell_volume 1698.0(16)
_computing_cell_refinement 'TEXRAY (Molecular Structure Corporation, 1999)'
_computing_data_collection 'TEXRAY (Molecular Structure Corporation, 1999)'
_computing_data_reduction 'TEXSAN (Molecular Structure Corporation, 1999)'
_computing_molecular_graphics 'ORTEX (McArdle, 1995)'
_computing_publication_material 'SHELXL97 (Sheldrick, 1997)'
_computing_structure_refinement 'SHELXL97 (Sheldrick, 1997)'
_computing_structure_solution 'SHELXS97 (Sheldrick, 1997)'
_diffrn_ambient_temperature 293(2)
_diffrn_measured_fraction_theta_full 0.997
_diffrn_measured_fraction_theta_max 0.997
_diffrn_measurement_device_type 'Rigaku Weissenberg IP'
_diffrn_measurement_method 'scintillation counter'
_diffrn_radiation_monochromator graphite
_diffrn_radiation_source 'fine-focus sealed tube'
_diffrn_radiation_type MoK\a
_diffrn_radiation_wavelength 0.71073
_diffrn_reflns_av_R_equivalents 0.0307
_diffrn_reflns_av_sigmaI/netI 0.0222
_diffrn_reflns_limit_h_max 10
_diffrn_reflns_limit_h_min -10
_diffrn_reflns_limit_k_max 23
_diffrn_reflns_limit_k_min -23
_diffrn_reflns_limit_l_max 15
_diffrn_reflns_limit_l_min -15
_diffrn_reflns_number 16376
_diffrn_reflns_theta_full 27.48
_diffrn_reflns_theta_max 27.48
_diffrn_reflns_theta_min 3.09
_diffrn_standards_decay_% 0
_diffrn_standards_interval_count 'not measured'
_diffrn_standards_interval_time 'not measured'
_diffrn_standards_number 0
_exptl_absorpt_coefficient_mu 0.723
_exptl_absorpt_correction_T_max 0.907
_exptl_absorpt_correction_T_min 0.824
_exptl_absorpt_correction_type empirical
_exptl_absorpt_process_details '(TEXRAY; Molecular Structure Corporation, 1999)'
_exptl_crystal_colour yellow
_exptl_crystal_density_diffrn 1.602
_exptl_crystal_density_method 'not measured'
_exptl_crystal_description prism
_exptl_crystal_F_000 836
_exptl_crystal_size_max 0.28
_exptl_crystal_size_mid 0.21
_exptl_crystal_size_min 0.15
_refine_diff_density_max 0.536
_refine_diff_density_min -0.345
_refine_ls_extinction_method none
_refine_ls_goodness_of_fit_ref 1.072
_refine_ls_hydrogen_treatment constr
_refine_ls_matrix_type full
_refine_ls_number_parameters 232
_refine_ls_number_reflns 3892
_refine_ls_number_restraints 0
_refine_ls_restrained_S_all 1.072
_refine_ls_R_factor_all 0.0343
_refine_ls_R_factor_gt 0.0278
_refine_ls_shift/su_max 0.000
_refine_ls_shift/su_mean 0.000
_refine_ls_structure_factor_coef Fsqd
_refine_ls_weighting_details 'calc w=1/[\s^2^(Fo^2^)+(0.0363P)^2^+0.6841P] where P=(Fo^2^+2Fc^2^)/3'
_refine_ls_weighting_scheme calc
_refine_ls_wR_factor_gt 0.0696
_refine_ls_wR_factor_ref 0.0730
_reflns_number_gt 3210
_reflns_number_total 3892
_reflns_threshold_expression >2sigma(I)
_cod_data_source_file bm3034.cif
_cod_data_source_block I
_cod_original_cell_volume 1697.9(15)
_cod_original_sg_symbol_H-M 'P 21/n'
_cod_database_code 2016182
_cod_database_fobs_code 2016182

loop_
_symmetry_equiv_pos_as_xyz
'x, y, z'
'-x+1/2, y+1/2, -z+1/2'
'-x, -y, -z'
'x-1/2, -y-1/2, z-1/2'

loop_
_atom_site_type_symbol
_atom_site_label
_atom_site_fract_x
_atom_site_fract_y
_atom_site_fract_z
_atom_site_U_iso_or_equiv
_atom_site_adp_type
_atom_site_calc_flag
_atom_site_refinement_flags
_atom_site_occupancy
Cd Cd1 0.5000 0.0000 0.5000 0.03016(7) Uani d S 1
N N1 0.5471(2) 0.12516(8) 0.54394(14) 0.0335(3) Uani d . 1
N N2 0.6850(2) 0.39910(9) 0.53496(15) 0.0420(4) Uani d . 1
H H2N 0.6271 0.3876 0.4706 0.050 Uiso calc R 1
N N3 0.7551(3) 0.46925(9) 0.55202(16) 0.0430(4) Uani d . 1
N N4 0.1051(3) 0.09655(11) 0.71737(18) 0.0539(5) Uani d . 1
O O1 0.7804(2) 0.36331(8) 0.71533(13) 0.0550(5) Uani d . 1
O O2 0.6712(4) 0.59681(11) 0.27756(18) 0.0882(8) Uani d . 1
O O3 0.0330(3) 0.07672(13) 0.62190(16) 0.0718(6) Uani d . 1
O O4 0.2606(3) 0.09431(16) 0.7357(2) 0.0954(8) Uani d . 1
O O5 0.0241(3) 0.11696(15) 0.79077(16) 0.0929(9) Uani d . 1
O O6 0.2207(2) 0.02289(11) 0.46857(16) 0.0572(4) Uani d . 1
H H6A 0.1776 0.0404 0.5282 0.086 Uiso d R 1
H H6B 0.1467 -0.0027 0.4290 0.086 Uiso d R 1
O O7 0.4929(2) 0.02422(10) 0.30786(13) 0.0508(4) Uani d . 1
H H7A 0.5708 0.0043 0.2736 0.076 Uiso d R 1
H H7B 0.4234 0.0486 0.2654 0.076 Uiso d R 1
C C1 0.4825(3) 0.18060(12) 0.47614(18) 0.0416(5) Uani d . 1
H H1 0.4046 0.1691 0.4128 0.050 Uiso calc R 1
C C2 0.5267(3) 0.25424(12) 0.49630(17) 0.0412(5) Uani d . 1
H H2 0.4789 0.2915 0.4476 0.049 Uiso calc R 1
C C3 0.6436(3) 0.27190(10) 0.59037(16) 0.0336(4) Uani d . 1
C C4 0.7057(3) 0.21492(11) 0.66163(18) 0.0416(5) Uani d . 1
H H4 0.7810 0.2249 0.7269 0.050 Uiso calc R 1
C C5 0.6553(3) 0.14303(11) 0.63555(18) 0.0411(5) Uani d . 1
H H5 0.6990 0.1050 0.6843 0.049 Uiso calc R 1
C C6 0.7085(3) 0.34932(10) 0.61978(17) 0.0375(4) Uani d . 1
C C7 0.7248(3) 0.51204(11) 0.4665(2) 0.0455(5) Uani d . 1
H H7 0.6561 0.4952 0.4017 0.055 Uiso calc R 1
C C8 0.7948(3) 0.58685(11) 0.46696(19) 0.0406(5) Uani d . 1
C C9 0.7633(3) 0.63043(12) 0.3692(2) 0.0477(5) Uani d . 1
C C10 0.8263(4) 0.70238(13) 0.3683(2) 0.0554(6) Uani d . 1
H H10 0.8028 0.7319 0.3035 0.067 Uiso calc R 1
C C11 0.9232(4) 0.72942(14) 0.4638(3) 0.0630(7) Uani d . 1
H H11 0.9649 0.7777 0.4636 0.076 Uiso calc R 1
C C12 0.9599(4) 0.68623(15) 0.5601(3) 0.0701(8) Uani d . 1
H H12 1.0281 0.7048 0.6239 0.084 Uiso calc R 1
C C13 0.8951(4) 0.61536(13) 0.5615(2) 0.0552(6) Uani d . 1
H H13 0.9191 0.5863 0.6268 0.066 Uiso calc R 1
C C14 0.6214(5) 0.63733(18) 0.1781(2) 0.0757(9) Uani d . 1
H H14D 0.5581 0.6057 0.1224 0.114 Uiso calc R 1
H H14A 0.7187 0.6556 0.1487 0.114 Uiso calc R 1
H H14B 0.5531 0.6786 0.1947 0.114 Uiso calc R 1

loop_
_atom_site_aniso_label
_atom_site_aniso_U_11
_atom_site_aniso_U_22
_atom_site_aniso_U_33
_atom_site_aniso_U_12
_atom_site_aniso_U_13
_atom_site_aniso_U_23
Cd1 0.03183(11) 0.02169(10) 0.03528(12) -0.00205(7) -0.00087(7) 0.00060(7)
N1 0.0383(8) 0.0249(7) 0.0358(8) -0.0033(6) 0.0010(7) -0.0002(7)
N2 0.0605(12) 0.0251(8) 0.0371(9) -0.0098(8) -0.0045(8) 0.0010(7)
N3 0.0593(11) 0.0252(8) 0.0425(10) -0.0093(8) 0.0008(8) 0.0002(8)
N4 0.0641(14) 0.0461(11) 0.0476(12) 0.0079(10) -0.0048(10) -0.0065(9)
O1 0.0869(13) 0.0332(7) 0.0379(8) -0.0162(8) -0.0150(8) 0.0010(7)
O2 0.148(2) 0.0456(10) 0.0573(12) -0.0274(12) -0.0314(13) 0.0173(9)
O3 0.0585(11) 0.1015(16) 0.0543(11) -0.0095(11) 0.0047(9) -0.0310(11)
O4 0.0616(14) 0.117(2) 0.1009(18) -0.0146(13) -0.0103(12) -0.0120(16)
O5 0.1123(19) 0.1193(19) 0.0424(10) 0.0705(16) -0.0053(11) -0.0138(11)
O6 0.0347(8) 0.0708(10) 0.0641(11) 0.0033(8) 0.0003(7) -0.0228(9)
O7 0.0643(11) 0.0489(8) 0.0385(8) 0.0141(8) 0.0047(7) 0.0084(7)
C1 0.0512(12) 0.0290(10) 0.0399(11) -0.0026(8) -0.0096(9) -0.0011(8)
C2 0.0547(14) 0.0267(10) 0.0374(11) -0.0013(8) -0.0100(10) 0.0039(8)
C3 0.0420(10) 0.0254(8) 0.0324(9) -0.0039(8) 0.0015(8) -0.0001(7)
C4 0.0524(12) 0.0312(10) 0.0362(10) -0.0063(9) -0.0107(9) 0.0024(8)
C5 0.0520(12) 0.0283(9) 0.0389(11) -0.0037(9) -0.0069(9) 0.0067(8)
C6 0.0488(12) 0.0273(9) 0.0343(10) -0.0052(8) -0.0009(8) -0.0002(8)
C7 0.0633(15) 0.0305(10) 0.0402(11) -0.0083(9) -0.0015(10) 0.0014(9)
C8 0.0496(12) 0.0278(9) 0.0445(11) -0.0039(8) 0.0071(9) 0.0017(9)
C9 0.0616(14) 0.0329(10) 0.0479(12) -0.0053(10) 0.0053(10) 0.0022(9)
C10 0.0729(17) 0.0355(11) 0.0592(15) -0.0050(11) 0.0137(13) 0.0118(11)
C11 0.0755(19) 0.0333(11) 0.0809(19) -0.0182(12) 0.0134(15) 0.0003(12)
C12 0.090(2) 0.0458(14) 0.0696(18) -0.0259(14) -0.0064(16) -0.0049(13)
C13 0.0733(17) 0.0376(11) 0.0511(14) -0.0109(11) -0.0028(12) 0.0029(10)
C14 0.103(3) 0.0648(18) 0.0530(16) -0.0053(17) -0.0098(16) 0.0140(14)

loop_
_atom_type_symbol
_atom_type_description
_atom_type_scat_dispersion_real
_atom_type_scat_dispersion_imag
_atom_type_scat_source
C C 0.0033 0.0016 'International Tables Vol C Tables 4.2.6.8 and 6.1.1.4'
H H 0.0000 0.0000 'International Tables Vol C Tables 4.2.6.8 and 6.1.1.4'
N N 0.0061 0.0033 'International Tables Vol C Tables 4.2.6.8 and 6.1.1.4'
O O 0.0106 0.0060 'International Tables Vol C Tables 4.2.6.8 and 6.1.1.4'
Cd Cd -0.8075 1.2024 'International Tables Vol C Tables 4.2.6.8 and 6.1.1.4'

loop_
_geom_angle_atom_site_label_1
_geom_angle_atom_site_label_2
_geom_angle_atom_site_label_3
_geom_angle_site_symmetry_1
_geom_angle_site_symmetry_3
_geom_angle
O6 Cd1 O6 . 3_656 180.0
O6 Cd1 O7 . 3_656 94.56(7)
O6 Cd1 O7 3_656 3_656 85.44(7)
O6 Cd1 O7 . . 85.44(7)
O6 Cd1 O7 3_656 . 94.56(7)
O7 Cd1 O7 3_656 . 180.0
O6 Cd1 N1 . . 89.31(7)
O6 Cd1 N1 3_656 . 90.69(7)
O7 Cd1 N1 3_656 . 88.91(6)
O7 Cd1 N1 . . 91.09(6)
O6 Cd1 N1 . 3_656 90.69(7)
O6 Cd1 N1 3_656 3_656 89.31(7)
O7 Cd1 N1 3_656 3_656 91.09(6)
O7 Cd1 N1 . 3_656 88.91(6)
N1 Cd1 N1 . 3_656 180.0
C5 N1 C1 . . 117.65(17)
C5 N1 Cd1 . . 118.85(13)
C1 N1 Cd1 . . 123.22(13)
C6 N2 N3 . . 119.19(17)
C6 N2 H2N . . 120.4
N3 N2 H2N . . 120.4
C7 N3 N2 . . 114.04(18)
O5 N4 O4 . . 121.1(2)
O5 N4 O3 . . 120.4(2)
O4 N4 O3 . . 118.4(2)
C9 O2 C14 . . 120.0(2)
Cd1 O6 H6A . . 115.2
Cd1 O6 H6B . . 127.0
H6A O6 H6B . . 108.1
Cd1 O7 H7A . . 117.6
Cd1 O7 H7B . . 128.4
H7A O7 H7B . . 114.0
N1 C1 C2 . . 122.69(18)
N1 C1 H1 . . 118.7
C2 C1 H1 . . 118.7
C1 C2 C3 . . 119.06(18)
C1 C2 H2 . . 120.5
C3 C2 H2 . . 120.5
C4 C3 C2 . . 117.93(18)
C4 C3 C6 . . 117.42(17)
C2 C3 C6 . . 124.65(17)
C3 C4 C5 . . 119.41(18)
C3 C4 H4 . . 120.3
C5 C4 H4 . . 120.3
N1 C5 C4 . . 123.20(18)
N1 C5 H5 . . 118.4
C4 C5 H5 . . 118.4
O1 C6 N2 . . 123.79(18)
O1 C6 C3 . . 120.41(18)
N2 C6 C3 . . 115.79(17)
N3 C7 C8 . . 121.7(2)
N3 C7 H7 . . 119.1
C8 C7 H7 . . 119.1
C13 C8 C9 . . 118.8(2)
C13 C8 C7 . . 121.7(2)
C9 C8 C7 . . 119.4(2)
O2 C9 C10 . . 124.2(2)
O2 C9 C8 . . 115.30(19)
C10 C9 C8 . . 120.4(2)
C11 C10 C9 . . 119.3(2)
C11 C10 H10 . . 120.4
C9 C10 H10 . . 120.4
C10 C11 C12 . . 121.0(2)
C10 C11 H11 . . 119.5
C12 C11 H11 . . 119.5
C13 C12 C11 . . 119.6(3)
C13 C12 H12 . . 120.2
C11 C12 H12 . . 120.2
C12 C13 C8 . . 120.8(2)
C12 C13 H13 . . 119.6
C8 C13 H13 . . 119.6
O2 C14 H14D . . 109.5
O2 C14 H14A . . 109.5
H14D C14 H14A . . 109.5
O2 C14 H14B . . 109.5
H14D C14 H14B . . 109.5
H14A C14 H14B . . 109.5

loop_
_geom_bond_atom_site_label_1
_geom_bond_atom_site_label_2
_geom_bond_site_symmetry_2
_geom_bond_distance
Cd1 O6 . 2.267(2)
Cd1 O6 3_656 2.267(2)
Cd1 O7 3_656 2.3112(19)
Cd1 O7 . 2.3112(19)
Cd1 N1 . 2.3256(18)
Cd1 N1 3_656 2.3256(18)
N1 C5 . 1.331(3)
N1 C1 . 1.337(3)
N2 C6 . 1.338(3)
N2 N3 . 1.383(2)
N2 H2N . 0.8600
N3 C7 . 1.268(3)
N4 O5 . 1.217(3)
N4 O4 . 1.242(3)
N4 O3 . 1.247(3)
O1 C6 . 1.222(2)
O2 C9 . 1.365(3)
O2 C14 . 1.394(3)
O6 H6A . 0.8892
O6 H6B . 0.8405
O7 H7A . 0.8717
O7 H7B . 0.8234
C1 C2 . 1.381(3)
C1 H1 . 0.9300
C2 C3 . 1.389(3)
C2 H2 . 0.9300
C3 C4 . 1.374(3)
C3 C6 . 1.508(3)
C4 C5 . 1.375(3)
C4 H4 . 0.9300
C5 H5 . 0.9300
C7 C8 . 1.457(3)
C7 H7 . 0.9300
C8 C13 . 1.382(3)
C8 C9 . 1.391(3)
C9 C10 . 1.388(3)
C10 C11 . 1.369(4)
C10 H10 . 0.9300
C11 C12 . 1.377(4)
C11 H11 . 0.9300
C12 C13 . 1.377(3)
C12 H12 . 0.9300
C13 H13 . 0.9300
C14 H14A . 0.9600
C14 H14A . 0.9600
C14 H14B . 0.9600

loop_
_geom_hbond_atom_site_label_D
_geom_hbond_atom_site_label_H
_geom_hbond_atom_site_label_A
_geom_hbond_site_symmetry_A
_geom_hbond_distance_DH
_geom_hbond_distance_HA
_geom_hbond_distance_DA
_geom_hbond_angle_DHA
O6 H6A O3 . 0.89 1.84 2.705(3) 163.5
N2 H2N O5 4_665 0.86 2.18 3.011(3) 163.8
O6 H6B O3 3_556 0.84 1.99 2.811(3) 163.6
O7 H7A O4 3_656 0.87 2.24 3.006(4) 146.0
O7 H7B O1 4_565 0.82 2.00 2.771(2) 156.4

loop_
_geom_torsion_atom_site_label_1
_geom_torsion_atom_site_label_2
_geom_torsion_atom_site_label_3
_geom_torsion_atom_site_label_4
_geom_torsion_site_symmetry_1
_geom_torsion
O6 Cd1 N1 C5 . 134.67(17)
O6 Cd1 N1 C5 3_656 -45.33(17)
O7 Cd1 N1 C5 3_656 40.10(17)
O7 Cd1 N1 C5 . -139.90(17)
O6 Cd1 N1 C1 . -51.63(18)
O6 Cd1 N1 C1 3_656 128.37(18)
O7 Cd1 N1 C1 3_656 -146.20(18)
O7 Cd1 N1 C1 . 33.80(18)
C6 N2 N3 C7 . -179.8(2)
C5 N1 C1 C2 . 1.6(3)
Cd1 N1 C1 C2 . -172.21(17)
N1 C1 C2 C3 . 0.3(4)
C1 C2 C3 C4 . -2.3(3)
C1 C2 C3 C6 . 177.4(2)
C2 C3 C4 C5 . 2.3(3)
C6 C3 C4 C5 . -177.3(2)
C1 N1 C5 C4 . -1.5(3)
Cd1 N1 C5 C4 . 172.55(19)
C3 C4 C5 N1 . -0.5(4)
N3 N2 C6 O1 . 4.7(4)
N3 N2 C6 C3 . -173.84(19)
C4 C3 C6 O1 . -17.0(3)
C2 C3 C6 O1 . 163.4(2)
C4 C3 C6 N2 . 161.6(2)
C2 C3 C6 N2 . -18.1(3)
N2 N3 C7 C8 . -177.1(2)
N3 C7 C8 C13 . -1.3(4)
N3 C7 C8 C9 . 177.4(3)
C14 O2 C9 C10 . -6.1(5)
C14 O2 C9 C8 . 175.0(3)
C13 C8 C9 O2 . 176.4(3)
C7 C8 C9 O2 . -2.2(4)
C13 C8 C9 C10 . -2.5(4)
C7 C8 C9 C10 . 178.8(2)
O2 C9 C10 C11 . -177.2(3)
C8 C9 C10 C11 . 1.6(4)
C9 C10 C11 C12 . 0.4(5)
C10 C11 C12 C13 . -1.5(5)
C11 C12 C13 C8 . 0.6(5)
C9 C8 C13 C12 . 1.4(4)
C7 C8 C13 C12 . -180.0(3)
